data_2204782
loop_
_publ_author_name
'Lou, Ben-Yong'
'Yuan, Da-Qiang'
'Wu, Ben-Lai'
'Hong, Mao-Chun'

_publ_section_title
;
 \m-4,4'-Bipyridine-bis[aqua(<i>N</i>-salicylideneaspartato)copper(II)]
;
_journal_issue 12
_journal_name_full 'Acta Crystallographica Section E'
_journal_page_first m1976
_journal_page_last m1977
_journal_paper_doi 10.1107/S1600536804030855
_journal_volume 60
_journal_year 2004
_chemical_formula_iupac '[Cu2 (C11 H9 N O3)2 (C10 H8 N2) (H2 O)2]'
_chemical_formula_moiety 'C32 H30 Cu2 N4 O12'
_chemical_formula_sum 'C32 H30 Cu2 N4 O12'
_chemical_formula_weight 789.68
_chemical_name_systematic
;
\m-4,4'-Bipyridine-bis[aqua(N-salicylideneaspartato)copper(II)]
;
_space_group_IT_number 14
_symmetry_cell_setting monoclinic
_symmetry_space_group_name_Hall '-P 2yn'
_symmetry_space_group_name_H-M 'P 1 21/n 1'
_atom_sites_solution_hydrogens geom
_atom_sites_solution_primary direct
_atom_sites_solution_secondary difmap
_audit_creation_method SHELXL-97
_cell_angle_alpha 90.00
_cell_angle_beta 106.838(8)
_cell_angle_gamma 90.00
_cell_formula_units_Z 2
_cell_length_a 10.2015(17)
_cell_length_b 10.6210(13)
_cell_length_c 14.872(2)
_cell_measurement_reflns_used 3383
_cell_measurement_temperature 130(2)
_cell_measurement_theta_max 27.4835
_cell_measurement_theta_min 3.4355
_cell_volume 1542.3(4)
_computing_cell_refinement CrystalClear
_computing_data_collection 'CrystalClear (Rigaku, 2000)'
_computing_data_reduction CrystalClear
_computing_molecular_graphics 'SHELXTL (Bruker, 1997)'
_computing_publication_material SHELXTL
_computing_structure_refinement 'SHELXL97 (Sheldrick, 1997)'
_computing_structure_solution 'SHELXS97 (Sheldrick, 1997)'
_diffrn_ambient_temperature 130(2)
_diffrn_detector_area_resol_mean 14.6306
_diffrn_measured_fraction_theta_full 0.995
_diffrn_measured_fraction_theta_max 0.995
_diffrn_measurement_device_type 'Rigaku Mercury CCD'
_diffrn_measurement_method \w
_diffrn_radiation_monochromator graphite
_diffrn_radiation_source 'fine-focus sealed tube'
_diffrn_radiation_type MoK\a
_diffrn_radiation_wavelength 0.71073
_diffrn_reflns_av_R_equivalents 0.0405
_diffrn_reflns_av_sigmaI/netI 0.0394
_diffrn_reflns_limit_h_max 13
_diffrn_reflns_limit_h_min -11
_diffrn_reflns_limit_k_max 13
_diffrn_reflns_limit_k_min -13
_diffrn_reflns_limit_l_max 14
_diffrn_reflns_limit_l_min -19
_diffrn_reflns_number 11473
_diffrn_reflns_theta_full 27.48
_diffrn_reflns_theta_max 27.48
_diffrn_reflns_theta_min 3.44
_diffrn_standards_decay_% 0
_diffrn_standards_interval_count 0
_diffrn_standards_interval_time 0
_diffrn_standards_number 0
_exptl_absorpt_coefficient_mu 1.454
_exptl_absorpt_correction_T_max 0.890
_exptl_absorpt_correction_T_min 0.611
_exptl_absorpt_correction_type multi-scan
_exptl_absorpt_process_details '(CrystalClear; Rigaku, 2000)'
_exptl_crystal_colour blue
_exptl_crystal_density_diffrn 1.700
_exptl_crystal_density_method 'not measured'
_exptl_crystal_description prism
_exptl_crystal_F_000 808
_exptl_crystal_size_max 0.25
_exptl_crystal_size_mid 0.15
_exptl_crystal_size_min 0.08
_refine_diff_density_max 0.728
_refine_diff_density_min -0.691
_refine_ls_extinction_method none
_refine_ls_goodness_of_fit_ref 1.085
_refine_ls_hydrogen_treatment mixed
_refine_ls_matrix_type full
_refine_ls_number_parameters 236
_refine_ls_number_reflns 3516
_refine_ls_number_restraints 0
_refine_ls_restrained_S_all 1.085
_refine_ls_R_factor_all 0.0550
_refine_ls_R_factor_gt 0.0445
_refine_ls_shift/su_max 0.001
_refine_ls_shift/su_mean 0.000
_refine_ls_structure_factor_coef Fsqd
_refine_ls_weighting_details 'calc w = 1/[\s^2^(Fo^2^)+(0.054P)^2^+1.5366P] where P = (Fo^2^+2Fc^2^)/3'
_refine_ls_weighting_scheme calc
_refine_ls_wR_factor_gt 0.1041
_refine_ls_wR_factor_ref 0.1129
_reflns_number_gt 3004
_reflns_number_total 3516
_reflns_threshold_expression I>2\s(I)
_cod_data_source_file rn6032.cif
_cod_data_source_block I
_cod_original_sg_symbol_H-M 'P 21/n'
_cod_database_code 2204782
_cod_database_fobs_code 2204782

loop_
_symmetry_equiv_pos_as_xyz
'x, y, z'
'-x+1/2, y+1/2, -z+1/2'
'-x, -y, -z'
'x-1/2, -y-1/2, z-1/2'

loop_
_atom_site_label
_atom_site_fract_x
_atom_site_fract_y
_atom_site_fract_z
_atom_site_U_iso_or_equiv
_atom_site_adp_type
_atom_site_calc_flag
_atom_site_refinement_flags
_atom_site_occupancy
_atom_site_type_symbol
Cu1 0.52090(3) 0.60053(3) 0.22026(2) 0.01705(12) Uani d . 1 Cu
O1 0.40582(19) 0.50599(19) 0.28728(14) 0.0200(4) Uani d . 1 O
O2 0.19150(19) 0.45955(19) 0.27957(14) 0.0203(4) Uani d . 1 O
O3 0.0229(2) 0.8571(2) 0.06250(15) 0.0249(5) Uani d . 1 O
H3 0.0511 0.8876 0.1168 0.030 Uiso calc R 1 H
O4 0.0274(2) 0.6758(2) -0.00626(15) 0.0262(5) Uani d . 1 O
O5 0.62518(19) 0.6622(2) 0.14249(15) 0.0224(4) Uani d . 1 O
O6 0.5064(3) 0.7842(3) 0.30317(19) 0.0333(6) Uani d . 1 O
N1 0.3489(2) 0.6079(2) 0.12127(17) 0.0163(5) Uani d . 1 N
N8 0.6919(2) 0.5566(2) 0.32081(17) 0.0165(5) Uani d . 1 N
C1 0.2768(3) 0.5076(3) 0.24640(19) 0.0163(5) Uani d . 1 C
C2 0.2285(3) 0.5714(3) 0.1500(2) 0.0185(6) Uani d . 1 C
H2 0.1716 0.5110 0.1031 0.022 Uiso calc R 1 H
C3 0.1420(3) 0.6852(3) 0.1583(2) 0.0199(6) Uani d . 1 C
H3A 0.0784 0.6608 0.1945 0.024 Uiso calc R 1 H
H3B 0.2029 0.7520 0.1940 0.024 Uiso calc R 1 H
C4 0.0599(3) 0.7377(3) 0.0644(2) 0.0191(6) Uani d . 1 C
C5 0.3384(3) 0.6167(3) 0.0331(2) 0.0183(6) Uani d . 1 C
C6 0.4465(3) 0.6515(3) -0.0054(2) 0.0165(5) Uani d . 1 C
C7 0.4130(3) 0.6645(3) -0.1035(2) 0.0219(6) Uani d . 1 C
H7 0.3215 0.6496 -0.1406 0.026 Uiso calc R 1 H
C8 0.5091(3) 0.6979(3) -0.1465(2) 0.0262(7) Uani d . 1 C
H8 0.4851 0.7057 -0.2130 0.031 Uiso calc R 1 H
C9 0.6426(3) 0.7204(3) -0.0920(2) 0.0286(7) Uani d . 1 C
H9 0.7098 0.7444 -0.1216 0.034 Uiso calc R 1 H
C10 0.6790(3) 0.7087(3) 0.0034(2) 0.0246(6) Uani d . 1 C
H10 0.7711 0.7250 0.0387 0.030 Uiso calc R 1 H
C11 0.5835(3) 0.6730(3) 0.0513(2) 0.0178(6) Uani d . 1 C
C12 0.8081(3) 0.5270(3) 0.3000(2) 0.0212(6) Uani d . 1 C
H12 0.8067 0.5225 0.2359 0.025 Uiso calc R 1 H
C13 0.9288(3) 0.5032(3) 0.3684(2) 0.0210(6) Uani d . 1 C
H13 1.0085 0.4815 0.3510 0.025 Uiso calc R 1 H
C14 0.9352(3) 0.5106(2) 0.4623(2) 0.0156(5) Uani d . 1 C
C15 0.8133(3) 0.5394(3) 0.4833(2) 0.0166(5) Uani d . 1 C
H15 0.8116 0.5436 0.5468 0.020 Uiso calc R 1 H
C16 0.6966(3) 0.5615(3) 0.4113(2) 0.0174(5) Uani d . 1 C
H16 0.6148 0.5813 0.4266 0.021 Uiso calc R 1 H
H5 0.2498 0.6053 -0.0147 0.024(9) Uiso d R 1 H
H6A 0.454(4) 0.822(4) 0.281(3) 0.033(13) Uiso d . 1 H
H6B 0.504(5) 0.779(4) 0.366(4) 0.064(15) Uiso d . 1 H

loop_
_atom_site_aniso_label
_atom_site_aniso_U_11
_atom_site_aniso_U_22
_atom_site_aniso_U_33
_atom_site_aniso_U_12
_atom_site_aniso_U_13
_atom_site_aniso_U_23
Cu1 0.00831(17) 0.0258(2) 0.0162(2) -0.00039(12) 0.00209(13) 0.00247(13)
O1 0.0101(9) 0.0324(11) 0.0166(10) 0.0003(8) 0.0024(8) 0.0052(8)
O2 0.0149(9) 0.0273(11) 0.0191(10) -0.0017(8) 0.0056(8) 0.0026(9)
O3 0.0238(11) 0.0270(11) 0.0209(11) 0.0044(9) 0.0017(9) -0.0020(9)
O4 0.0231(11) 0.0325(12) 0.0210(11) 0.0021(9) 0.0036(9) -0.0016(9)
O5 0.0135(9) 0.0326(11) 0.0213(11) -0.0021(8) 0.0055(8) 0.0041(9)
O6 0.0395(15) 0.0383(14) 0.0206(13) 0.0184(12) 0.0066(11) 0.0025(11)
N1 0.0101(10) 0.0216(11) 0.0181(12) 0.0008(8) 0.0056(9) 0.0040(9)
N8 0.0109(10) 0.0213(11) 0.0165(12) -0.0009(9) 0.0026(9) -0.0008(9)
C1 0.0126(12) 0.0217(13) 0.0149(13) 0.0013(10) 0.0042(10) -0.0010(11)
C2 0.0120(12) 0.0264(14) 0.0174(14) -0.0015(10) 0.0051(11) 0.0023(11)
C3 0.0138(13) 0.0273(15) 0.0188(14) 0.0029(11) 0.0049(11) 0.0005(12)
C4 0.0120(12) 0.0242(14) 0.0211(15) 0.0026(10) 0.0046(11) -0.0005(12)
C5 0.0146(13) 0.0207(13) 0.0187(14) 0.0002(10) 0.0036(11) 0.0017(11)
C6 0.0171(13) 0.0145(12) 0.0196(14) 0.0020(10) 0.0079(11) 0.0016(11)
C7 0.0256(15) 0.0207(14) 0.0201(15) 0.0014(11) 0.0076(12) -0.0007(11)
C8 0.0361(17) 0.0277(16) 0.0199(15) 0.0025(13) 0.0160(13) 0.0015(12)
C9 0.0326(17) 0.0254(16) 0.0361(19) 0.0031(13) 0.0232(15) 0.0040(14)
C10 0.0182(14) 0.0255(15) 0.0336(17) -0.0007(11) 0.0128(13) 0.0037(13)
C11 0.0165(13) 0.0170(13) 0.0221(15) 0.0006(10) 0.0091(11) 0.0014(11)
C12 0.0140(13) 0.0315(15) 0.0174(14) 0.0009(11) 0.0033(11) -0.0040(12)
C13 0.0100(12) 0.0286(15) 0.0242(16) 0.0026(11) 0.0047(11) -0.0030(12)
C14 0.0118(12) 0.0148(12) 0.0193(14) -0.0010(9) 0.0029(11) -0.0009(10)
C15 0.0129(12) 0.0213(13) 0.0161(14) -0.0001(10) 0.0052(10) 0.0014(11)
C16 0.0111(12) 0.0217(13) 0.0198(14) 0.0016(10) 0.0054(11) 0.0015(11)

loop_
_atom_type_symbol
_atom_type_description
_atom_type_scat_dispersion_real
_atom_type_scat_dispersion_imag
_atom_type_scat_source
C C 0.0033 0.0016 'International Tables Vol C Tables 4.2.6.8 and 6.1.1.4'
H H 0.0000 0.0000 'International Tables Vol C Tables 4.2.6.8 and 6.1.1.4'
N N 0.0061 0.0033 'International Tables Vol C Tables 4.2.6.8 and 6.1.1.4'
O O 0.0106 0.0060 'International Tables Vol C Tables 4.2.6.8 and 6.1.1.4'
Cu Cu 0.3201 1.2651 'International Tables Vol C Tables 4.2.6.8 and 6.1.1.4'

loop_
_geom_angle_atom_site_label_1
_geom_angle_atom_site_label_2
_geom_angle_atom_site_label_3
_geom_angle_site_symmetry_3
_geom_angle
_geom_angle_publ_flag
O5 Cu1 N1 . 93.85(9) yes
O5 Cu1 N8 . 90.84(9) yes
N1 Cu1 N8 . 168.76(10) yes
O5 Cu1 O1 . 169.16(9) yes
N1 Cu1 O1 . 82.34(9) yes
N8 Cu1 O1 . 91.20(9) yes
O5 Cu1 O6 . 99.55(10) yes
N1 Cu1 O6 . 100.69(10) yes
N8 Cu1 O6 . 88.58(10) yes
O1 Cu1 O6 . 91.15(9) yes
C1 O1 Cu1 . 115.14(17) ?
C4 O3 H3 . 109.5 ?
C11 O5 Cu1 . 126.33(18) ?
Cu1 O6 H6A . 114(4) ?
Cu1 O6 H6B . 120(3) ?
H6A O6 H6B . 106(4) ?
C5 N1 C2 . 119.1(2) ?
C5 N1 Cu1 . 124.50(19) ?
C2 N1 Cu1 . 114.79(18) ?
C16 N8 C12 . 117.7(2) ?
C16 N8 Cu1 . 120.96(18) ?
C12 N8 Cu1 . 121.3(2) ?
O2 C1 O1 . 123.6(3) ?
O2 C1 C2 . 119.1(2) ?
O1 C1 C2 . 117.2(2) ?
N1 C2 C3 . 111.6(2) ?
N1 C2 C1 . 108.7(2) ?
C3 C2 C1 . 108.1(2) ?
N1 C2 H2 . 109.4 ?
C3 C2 H2 . 109.4 ?
C1 C2 H2 . 109.4 ?
C4 C3 C2 . 113.4(2) ?
C4 C3 H3A . 108.9 ?
C2 C3 H3A . 108.9 ?
C4 C3 H3B . 108.9 ?
C2 C3 H3B . 108.9 ?
H3A C3 H3B . 107.7 ?
O4 C4 O3 . 120.1(3) ?
O4 C4 C3 . 123.0(3) ?
O3 C4 C3 . 116.9(2) ?
N1 C5 C6 . 125.4(3) ?
N1 C5 H5 . 121.1 ?
C6 C5 H5 . 113.4 ?
C7 C6 C11 . 120.0(3) ?
C7 C6 C5 . 117.2(3) ?
C11 C6 C5 . 122.8(3) ?
C8 C7 C6 . 121.4(3) ?
C8 C7 H7 . 119.3 ?
C6 C7 H7 . 119.3 ?
C7 C8 C9 . 119.2(3) ?
C7 C8 H8 . 120.4 ?
C9 C8 H8 . 120.4 ?
C10 C9 C8 . 121.1(3) ?
C10 C9 H9 . 119.4 ?
C8 C9 H9 . 119.4 ?
C9 C10 C11 . 121.9(3) ?
C9 C10 H10 . 119.0 ?
C11 C10 H10 . 119.0 ?
O5 C11 C10 . 118.9(3) ?
O5 C11 C6 . 124.7(3) ?
C10 C11 C6 . 116.4(3) ?
N8 C12 C13 . 122.2(3) ?
N8 C12 H12 . 118.9 ?
C13 C12 H12 . 118.9 ?
C12 C13 C14 . 120.5(3) ?
C12 C13 H13 . 119.7 ?
C14 C13 H13 . 119.7 ?
C13 C14 C15 . 116.9(2) ?
C13 C14 C14 3_766 121.8(3) ?
C15 C14 C14 3_766 121.3(3) ?
C16 C15 C14 . 119.3(3) ?
C16 C15 H15 . 120.4 ?
C14 C15 H15 . 120.4 ?
N8 C16 C15 . 123.4(3) ?
N8 C16 H16 . 118.3 ?
C15 C16 H16 . 118.3 ?

loop_
_geom_bond_atom_site_label_1
_geom_bond_atom_site_label_2
_geom_bond_site_symmetry_2
_geom_bond_distance
_geom_bond_publ_flag
Cu1 O5 . 1.900(2) yes
Cu1 N1 . 1.938(2) yes
Cu1 N8 . 1.997(2) yes
Cu1 O1 . 2.014(2) yes
Cu1 O6 . 2.335(3) yes
O1 C1 . 1.280(3) ?
O2 C1 . 1.229(3) ?
O3 C4 . 1.321(3) ?
O3 H3 . 0.8400 ?
O4 C4 . 1.203(4) ?
O5 C11 . 1.303(4) ?
O6 H6A . 0.67(4) ?
O6 H6B . 0.94(5) ?
N1 C5 . 1.288(4) ?
N1 C2 . 1.464(3) ?
N8 C16 . 1.333(4) ?
N8 C12 . 1.346(4) ?
C1 C2 . 1.533(4) ?
C2 C3 . 1.522(4) ?
C2 H2 . 1.0000 ?
C3 C4 . 1.511(4) ?
C3 H3A . 0.9900 ?
C3 H3B . 0.9900 ?
C5 C6 . 1.431(4) ?
C5 H5 . 0.9819 ?
C6 C7 . 1.406(4) ?
C6 C11 . 1.426(4) ?
C7 C8 . 1.364(4) ?
C7 H7 . 0.9500 ?
C8 C9 . 1.390(5) ?
C8 H8 . 0.9500 ?
C9 C10 . 1.364(5) ?
C9 H9 . 0.9500 ?
C10 C11 . 1.415(4) ?
C10 H10 . 0.9500 ?
C12 C13 . 1.375(4) ?
C12 H12 . 0.9500 ?
C13 C14 . 1.381(4) ?
C13 H13 . 0.9500 ?
C14 C15 . 1.401(4) ?
C14 C14 3_766 1.482(5) ?
C15 C16 . 1.372(4) ?
C15 H15 . 0.9500 ?
C16 H16 . 0.9500 ?

loop_
_geom_hbond_atom_site_label_D
_geom_hbond_atom_site_label_H
_geom_hbond_atom_site_label_A
_geom_hbond_site_symmetry_A
_geom_hbond_distance_DH
_geom_hbond_distance_HA
_geom_hbond_distance_DA
_geom_hbond_angle_DHA
O3 H3 O1 2 0.84 1.86 2.661(3) 160
O6 H6A O2 2 0.67(4) 2.09(4) 2.760(3) 173(5)
O6 H6B O4 4_676 0.94(5) 1.90(5) 2.812(3) 160(4)
